data_2005722
loop_
_publ_author_name
'Dobson, A. J.'
'Gerkin, R. E.'

_publ_section_title
;
 2-Hydroxybiphenyl-3-carboxylic Acid (3-Phenylsalicylic Acid)
;
_journal_issue 12
_journal_name_full 'Acta Crystallographica Section C'
_journal_page_first 3088
_journal_page_last 3091
_journal_paper_doi 10.1107/S0108270196010530
_journal_volume 52
_journal_year 1996
_chemical_formula_moiety 'C13 H10 O3'
_chemical_formula_sum 'C13 H10 O3'
_chemical_formula_weight 214.22
_chemical_name_common '3-phenylsalicylic acid '
_chemical_name_systematic ' 2-hydroxybiphenyl-3-carboxylic acid'
_space_group_IT_number 60
_symmetry_cell_setting orthorhombic
_symmetry_space_group_name_Hall '-P 2n 2ab'
_symmetry_space_group_name_H-M 'P b c n'
_cell_angle_alpha 90
_cell_angle_beta 90
_cell_angle_gamma 90
_cell_formula_units_Z 8
_cell_length_a 40.877(2)
_cell_length_b 6.960(3)
_cell_length_c 7.371(2)
_cell_measurement_reflns_used 25
_cell_measurement_temperature 296
_cell_measurement_theta_max 17.3
_cell_measurement_theta_min 14.3
_cell_volume 2097.1(11)
_computing_cell_refinement 'MSC/AFC Diffractometer Control Software'
_computing_data_collection
;MSC/AFC Diffractometer Control Software (Molecular Structure Corporation,
 1988)
;
_computing_data_reduction 'TEXSAN (Molecular Structure Corporation, 1989)'
_computing_molecular_graphics 'ORTEPII (Johnson, 1976)'
_computing_publication_material TEXSAN
_computing_structure_refinement TEXSAN
_computing_structure_solution 'SHELXS86 (Sheldrick, 1985)'
_diffrn_ambient_temperature 296
_diffrn_measurement_device AFC5S
_diffrn_measurement_method '\w scans'
_diffrn_radiation_monochromator graphite
_diffrn_radiation_source 'X-ray tube'
_diffrn_radiation_type MoK\a
_diffrn_radiation_wavelength 0.71073
_diffrn_reflns_av_R_equivalents 0.030
_diffrn_reflns_limit_h_max 53
_diffrn_reflns_limit_h_min 0
_diffrn_reflns_limit_k_max 9
_diffrn_reflns_limit_k_min -9
_diffrn_reflns_limit_l_max 8
_diffrn_reflns_limit_l_min 0
_diffrn_reflns_number 5716
_diffrn_reflns_theta_max 27.50
_diffrn_reflns_theta_min 2.00
_diffrn_standards_decay_% 'variation +-1.6% (ave. max. rel. intensity)'
_diffrn_standards_interval_count 150
_diffrn_standards_number 6
_exptl_absorpt_coefficient_mu 0.090
_exptl_absorpt_correction_type none
_exptl_crystal_colour colorless
_exptl_crystal_density_diffrn 1.357
_exptl_crystal_density_meas ?
_exptl_crystal_description 'prism '
_exptl_crystal_F_000 896
_exptl_crystal_size_max 0.31
_exptl_crystal_size_mid 0.31
_exptl_crystal_size_min 0.31
_refine_diff_density_max 0.17
_refine_diff_density_min -0.16
_refine_ls_extinction_coef '4.2(9) \\times 10^-7^'
_refine_ls_extinction_method 'Zachariasen (1963,1968)'
_refine_ls_goodness_of_fit_obs 1.79
_refine_ls_matrix_type full
_refine_ls_number_parameters 154
_refine_ls_number_reflns 1164
_refine_ls_R_factor_obs 0.037
_refine_ls_shift/esd_max 0.01
_refine_ls_structure_factor_coef F
_refine_ls_weighting_details 'w = 1/\s~F~^2^'
_refine_ls_weighting_scheme calc
_refine_ls_wR_factor_obs 0.046
_reflns_number_observed 1164
_reflns_number_total 2858
_reflns_observed_criterion 'I > 3\s~I~'
_cod_data_source_file bk1266.cif
_cod_data_source_block 1
_cod_depositor_comments
;
The following automatic conversions were performed:
'_symmetry_cell_setting' value 'Orthorhombic' changed to 'orthorhombic'
according to '/home/saulius/struct/CIF-dictionaries/cif_core.dic'
dictionary named 'cif_core.dic' version 2.4.1 from 2010-06-29.

Automatic conversion script
Id: cif_fix_enum 1527 2010-12-29 10:47:43Z saulius 

The following automatic conversions were performed:

'_symmetry_cell_setting' value 'Orthorhombic' changed to
'orthorhombic' according to
/home/saulius/struct/CIF-dictionaries/cif_core.dic dictionary named
'cif_core.dic' version 2.4.1 from 2010-06-29.

Automatic conversion script
Id: cif_fix_values 1715 2011-07-08 13:25:40Z adriana 

The following automatic conversions were performed:

'_exptl_crystal_density_meas' value 'none' was changed to '?' - the
value is perceived as not measured.

Automatic conversion script
Id: cif_fix_values 3008 2015-01-20 13:52:24Z robertas 

The following automatic conversions were performed:

'_refine_ls_weighting_scheme' value 'w = 1/\s~F~^2^' was changed to
'calc'. New tag '_refine_ls_weighting_details' was created. The value
of the new tag was set to 'w = 1/\s~F~^2^'.

Automatic conversion script
Id: cif_fix_values 3143 2015-03-26 13:38:13Z robertas 
;
_cod_original_cell_volume 2097.0(10)
_cod_database_code 2005722

loop_
_symmetry_equiv_pos_as_xyz
x,y,z
'1/2 -x, 1/2 -y,1/2 +z'
'1/2 +x,1/2 -y, -z'
'-x, y, 1/2 -z'
'-x, -y, -z'
'1/2 +x, 1/2 +y, 1/2 -z'
'1/2 -x, 1/2 +y, z'
'x, -y, 1/2 +z'

loop_
_atom_site_aniso_label
_atom_site_aniso_U_11
_atom_site_aniso_U_22
_atom_site_aniso_U_33
_atom_site_aniso_U_12
_atom_site_aniso_U_13
_atom_site_aniso_U_23
O1 0.0450(10) 0.131(2) 0.0680(10) -0.0040(10) -0.0040(10) 0.0000(10)
O2 0.0415(9) 0.0940(10) 0.0620(10) 0.0039(9) 0.0003(7) 0.0090(10)
O3 0.0461(9) 0.0810(10) 0.0490(10) 0.0034(9) -0.0008(8) 0.0062(9)
C1 0.0430(10) 0.0420(10) 0.0520(10) 0.0008(10) 0.0010(10) 0.0000(10)
C2 0.0460(10) 0.0470(10) 0.0460(10) 0.0010(10) -0.0040(10) -0.0020(10)
C3 0.0440(10) 0.0490(10) 0.0520(10) -0.0010(10) -0.0040(10) -0.0020(10)
C4 0.0480(10) 0.0610(10) 0.060(2) -0.0010(10) -0.0110(10) -0.0040(10)
C5 0.067(2) 0.059(2) 0.0520(10) 0.0020(10) -0.0090(10) -0.0010(10)
C6 0.0560(10) 0.0500(10) 0.053(2) -0.0010(10) 0.0060(10) 0.0000(10)
C7 0.0410(10) 0.0520(10) 0.0470(10) 0.0016(10) 0.0050(10) -0.0030(10)
C8 0.0500(10) 0.0590(10) 0.067(2) 0.0030(10) 0.0060(10) 0.0090(10)
C9 0.0520(10) 0.080(2) 0.076(2) 0.0120(10) -0.0010(10) 0.008(2)
C10 0.0430(10) 0.090(2) 0.069(2) 0.0040(10) 0.0010(10) -0.014(2)
C11 0.0520(10) 0.081(2) 0.066(2) -0.0160(10) 0.0080(10) -0.004(2)
C12 0.0570(10) 0.0600(10) 0.0520(10) -0.0040(10) 0.0040(10) 0.0020(10)
C13 0.0450(10) 0.062(2) 0.059(2) -0.0010(10) -0.0060(10) -0.0030(10)

loop_
_atom_site_label
_atom_site_fract_x
_atom_site_fract_y
_atom_site_fract_z
_atom_site_U_iso_or_equiv
_atom_site_thermal_displace_type
_atom_site_calc_flag
_atom_site_calc_attached_atom
O1 0.00781(4) 0.2301(3) 0.0090(3) 0.0814(7) Uij ? ?
O2 0.04016(4) 0.1927(3) 0.2496(2) 0.0658(6) Uij ? ?
O3 0.10349(4) 0.1963(3) 0.2027(2) 0.0587(5) Uij ? ?
C1 0.12335(5) 0.2640(3) -0.0924(3) 0.0460(6) Uij ? ?
C2 0.09662(5) 0.2308(3) 0.0254(3) 0.0461(6) Uij ? ?
C3 0.06437(5) 0.2404(3) -0.0400(3) 0.0483(7) Uij ? ?
C4 0.05870(6) 0.2802(3) -0.2230(3) 0.0562(7) Uij ? ?
C5 0.08434(6) 0.3115(3) -0.3383(3) 0.0593(8) Uij ? ?
C6 0.11611(6) 0.3039(3) -0.2727(3) 0.0531(7) Uij ? ?
C7 0.15794(5) 0.2605(3) -0.0290(3) 0.0465(6) Uij ? ?
C8 0.16928(5) 0.1234(3) 0.0924(3) 0.0588(7) Uij ? ?
C9 0.20180(6) 0.1214(4) 0.1455(4) 0.0693(9) Uij ? ?
C10 0.22328(6) 0.2558(4) 0.0784(4) 0.0675(9) Uij ? ?
C11 0.21235(6) 0.3925(4) -0.0407(4) 0.0663(8) Uij ? ?
C12 0.17989(6) 0.3959(3) -0.0942(3) 0.0565(7) Uij ? ?
C13 0.03678(6) 0.2183(3) 0.0843(4) 0.0553(8) Uij ? ?
H -0.0081(7) 0.221(3) 0.096(4) 0.082(9) Uiso ? ?
H3 0.0821(8) 0.175(4) 0.254(4) 0.11(1) Uiso ? ?
H4 0.0362 0.2856 -0.2691 0.0675 Uiso calc C4
H5 0.0803 0.3392 -0.4667 0.0712 Uiso calc C5
H6 0.1342 0.3277 -0.3570 0.0637 Uiso calc C6
H8 0.1542 0.0271 0.1410 0.0706 Uiso calc C8
H9 0.2095 0.0238 0.2313 0.0832 Uiso calc C9
H10 0.2463 0.2538 0.1156 0.0810 Uiso calc C10
H11 0.2276 0.4886 -0.0884 0.0795 Uiso calc C11
H12 0.1723 0.4949 -0.1789 0.0677 Uiso calc C12

loop_
_atom_type_symbol
_atom_type_scat_dispersion_real
_atom_type_scat_dispersion_imag
_atom_type_scat_source
H 0 0 'Stewart, Davidson & Simpson (1965)'
C .002 .002 'Cromer & Waber (1974)'
O .008 .006 'Cromer & Waber (1974)'

loop_
_geom_angle_atom_site_label_1
_geom_angle_atom_site_label_2
_geom_angle_atom_site_label_3
_geom_angle
_geom_angle_publ_flag
C13 O1 H 109.0(10) yes
C2 O3 H3 102.0(10) yes
C2 C1 C6 117.1(2) yes
C2 C1 C7 122.5(2) yes
C6 C1 C7 120.4(2) yes
O3 C2 C1 117.4(2) yes
O3 C2 C3 122.2(2) yes
C1 C2 C3 120.4(2) yes
C2 C3 C4 119.8(2) yes
C2 C3 C13 120.3(2) yes
C4 C3 C13 119.9(2) yes
C3 C4 C5 120.3(2) yes
C4 C5 C6 119.7(2) yes
C1 C6 C5 122.7(2) yes
C1 C7 C8 122.1(2) yes
C1 C7 C12 119.6(2) yes
C8 C7 C12 118.3(2) yes
C7 C8 C9 120.6(2) yes
C8 C9 C10 120.3(2) yes
C9 C10 C11 119.6(2) yes
C10 C11 C12 120.5(2) yes
C7 C12 C11 120.7(2) yes
C3 C13 O1 115.2(2) yes
C3 C13 O2 123.1(2) yes
O1 C13 O2 121.8(2) yes

loop_
_geom_bond_atom_site_label_1
_geom_bond_atom_site_label_2
_geom_bond_distance
_geom_bond_publ_flag
C1 C2 1.415(3) yes
C1 C6 1.390(3) yes
C1 C7 1.489(3) yes
C2 C3 1.406(3) yes
C3 C4 1.397(3) yes
C4 C5 1.367(3) yes
C5 C6 1.387(3) yes
C7 C8 1.388(3) yes
C7 C12 1.387(3) yes
C8 C9 1.386(3) yes
C9 C10 1.375(3) yes
C10 C11 1.370(3) yes
C11 C12 1.384(3) yes
C2 O3 1.358(3) yes
C3 C13 1.461(3) yes
C13 O1 1.310(3) yes
C13 O2 1.239(3) yes
